data_7710785
loop_
_publ_author_name
'Marvelous, Christian'
'de Azevedo Santos, Lucas'
'Siegler, Maxime A.'
'Fonseca Guerra, C\'elia'
'Bouwman, Elisabeth'

_publ_section_title
;
 Cleaner and stronger: how 8-quinolinolate facilitates formation of
 Co(III)-thiolate from Co(II)-disulfide complexes.
;
_journal_name_full 'Dalton transactions (Cambridge, England : 2003)'
_journal_paper_doi 10.1039/d2dt02106d
_journal_year 2022
_chemical_formula_moiety 'C23 H22 Co N4 O S, 3(C H4 O), Cl'
_chemical_formula_sum 'C26 H34 Cl Co N4 O4 S'
_chemical_formula_weight 593.01
_space_group_crystal_system triclinic
_space_group_IT_number 2
_space_group_name_Hall '-P 1'
_space_group_name_H-M_alt 'P -1'
_atom_sites_solution_hydrogens geom
_atom_sites_solution_primary direct
_atom_sites_solution_secondary difmap
_audit_creation_method SHELXL-2018/3
_audit_update_record
;
2022-04-21 deposited with the CCDC.	2022-07-18 downloaded from the CCDC.
;
_cell_angle_alpha 63.783(4)
_cell_angle_beta 73.530(3)
_cell_angle_gamma 84.488(3)
_cell_formula_units_Z 2
_cell_length_a 8.8184(3)
_cell_length_b 13.0506(5)
_cell_length_c 13.3362(5)
_cell_measurement_reflns_used 12715
_cell_measurement_temperature 110(2)
_cell_measurement_theta_max 71.9870
_cell_measurement_theta_min 3.7410
_cell_volume 1319.66(10)
_computing_cell_refinement 'CrysAlisPro 1.171.39.29c (Rigaku OD, 2017)'
_computing_data_collection 'CrysAlisPro 1.171.39.29c (Rigaku OD, 2017)'
_computing_data_reduction 'CrysAlisPro 1.171.39.29c (Rigaku OD, 2017)'
_computing_molecular_graphics 'SHELXTL v6.10 (Sheldrick, 2008)'
_computing_publication_material 'SHELXTL v6.10 (Sheldrick, 2008)'
_computing_structure_refinement 'SHELXL-2018/3 (Sheldrick, 2018)'
_computing_structure_solution 'SHELXS-2018/3 (Sheldrick, 2018)'
_diffrn_ambient_temperature 110(2)
_diffrn_measured_fraction_theta_full 0.999
_diffrn_measured_fraction_theta_max 0.999
_diffrn_measurement_device_type 'SuperNova, Dual, Cu at zero, Atlas'
_diffrn_measurement_method '\w scans'
_diffrn_radiation_monochromator mirror
_diffrn_radiation_source 'SuperNova (Cu) X-ray Source'
_diffrn_radiation_type CuK\a
_diffrn_radiation_wavelength 1.54178
_diffrn_reflns_av_R_equivalents 0.0250
_diffrn_reflns_av_unetI/netI 0.0212
_diffrn_reflns_Laue_measured_fraction_full 0.999
_diffrn_reflns_Laue_measured_fraction_max 0.999
_diffrn_reflns_limit_h_max 10
_diffrn_reflns_limit_h_min -10
_diffrn_reflns_limit_k_max 14
_diffrn_reflns_limit_k_min -16
_diffrn_reflns_limit_l_max 15
_diffrn_reflns_limit_l_min -16
_diffrn_reflns_number 16974
_diffrn_reflns_point_group_measured_fraction_full 0.999
_diffrn_reflns_point_group_measured_fraction_max 0.999
_diffrn_reflns_theta_full 67.679
_diffrn_reflns_theta_max 71.743
_diffrn_reflns_theta_min 3.777
_exptl_absorpt_coefficient_mu 7.105
_exptl_absorpt_correction_T_max 0.410
_exptl_absorpt_correction_T_min 0.161
_exptl_absorpt_correction_type analytical
_exptl_absorpt_process_details
;
CrysAlisPro 1.171.39.46 (Rigaku Oxford Diffraction, 2018)
Analytical numeric absorption correction using a multifaceted crystal
			model based on expressions derived by R.C. Clark & J.S. Reid.
(Clark, R. C. & Reid, J. S. (1995). Acta Cryst. A51, 887-897)
Empirical absorption correction using spherical harmonics,
 implemented in SCALE3 ABSPACK scaling algorithm.
;
_exptl_crystal_colour 'dark orange-brown'
_exptl_crystal_density_diffrn 1.492
_exptl_crystal_description block
_exptl_crystal_F_000 620
_exptl_crystal_size_max 0.410
_exptl_crystal_size_mid 0.329
_exptl_crystal_size_min 0.184
_refine_diff_density_max 0.276
_refine_diff_density_min -0.460
_refine_diff_density_rms 0.055
_refine_ls_extinction_method none
_refine_ls_goodness_of_fit_ref 1.049
_refine_ls_hydrogen_treatment constr
_refine_ls_matrix_type full
_refine_ls_number_parameters 340
_refine_ls_number_reflns 5155
_refine_ls_number_restraints 0
_refine_ls_restrained_S_all 1.049
_refine_ls_R_factor_all 0.0286
_refine_ls_R_factor_gt 0.0282
_refine_ls_shift/su_max 0.001
_refine_ls_shift/su_mean 0.000
_refine_ls_structure_factor_coef Fsqd
_refine_ls_weighting_details 'w=1/[\s^2^(Fo^2^)+(0.0370P)^2^+0.7287P] where P=(Fo^2^+2Fc^2^)/3'
_refine_ls_weighting_scheme calc
_refine_ls_wR_factor_gt 0.0707
_refine_ls_wR_factor_ref 0.0710
_reflns_Friedel_coverage 0.000
_reflns_number_gt 5078
_reflns_number_total 5155
_reflns_threshold_expression 'I > 2\s(I)'
_cod_data_source_file d2dt02106d2.cif
_cod_data_source_block 1S_Cl
_cod_database_code 7710785
_shelx_shelxl_version_number 2018/3
_shelx_space_group_comment
;
The symmetry employed for this shelxl refinement is uniquely defined
by the following loop, which should always be used as a source of
symmetry information in preference to the above space-group names.
They are only intended as comments.
;
_oxdiff_exptl_absorpt_empirical_full_min 0.755
_oxdiff_exptl_absorpt_empirical_full_max 1.329
_oxdiff_exptl_absorpt_empirical_details
;
Empirical correction (ABSPACK) includes:
- Absorption correction using spherical harmonics
- Frame scaling
;

loop_
_space_group_symop_operation_xyz
'x, y, z'
'-x, -y, -z'

loop_
_atom_site_label
_atom_site_type_symbol
_atom_site_fract_x
_atom_site_fract_y
_atom_site_fract_z
_atom_site_U_iso_or_equiv
_atom_site_adp_type
_atom_site_occupancy
_atom_site_site_symmetry_order
_atom_site_calc_flag
_atom_site_refinement_flags_posn
_atom_site_refinement_flags_adp
_atom_site_refinement_flags_occupancy
_atom_site_disorder_assembly
_atom_site_disorder_group
Co1 Co 0.18066(3) 0.71077(2) 0.22663(2) 0.00967(7) Uani 1 1 d . . . . .
C1 C 0.27143(19) 0.47994(13) 0.23265(14) 0.0157(3) Uani 1 1 d . . . . .
H1A H 0.338738 0.412387 0.249350 0.019 Uiso 1 1 calc R U . . .
H1B H 0.164696 0.455966 0.238866 0.019 Uiso 1 1 calc R U . . .
C2 C 0.34245(19) 0.57204(13) 0.11227(14) 0.0155(3) Uani 1 1 d . . . . .
H2A H 0.453062 0.589895 0.104305 0.019 Uiso 1 1 calc R U . . .
H2B H 0.343369 0.544559 0.053780 0.019 Uiso 1 1 calc R U . . .
C3 C 0.35040(18) 0.77885(13) -0.00129(13) 0.0142(3) Uani 1 1 d . . . . .
H3A H 0.284830 0.843842 -0.036207 0.017 Uiso 1 1 calc R U . . .
H3B H 0.416965 0.759000 -0.063287 0.017 Uiso 1 1 calc R U . . .
C4 C 0.10077(18) 0.66770(13) 0.06014(13) 0.0145(3) Uani 1 1 d . . . . .
H4A H 0.117497 0.612661 0.025764 0.017 Uiso 1 1 calc R U . . .
H4B H 0.078568 0.742704 0.001648 0.017 Uiso 1 1 calc R U . . .
C12 C 0.45288(18) 0.81070(13) 0.05414(13) 0.0132(3) Uani 1 1 d . . . . .
C13 C 0.59915(19) 0.86663(14) -0.00571(14) 0.0171(3) Uani 1 1 d . . . . .
H13 H 0.641614 0.886104 -0.086031 0.020 Uiso 1 1 calc R U . . .
C14 C 0.68271(19) 0.89377(14) 0.05385(15) 0.0203(3) Uani 1 1 d . . . . .
H14 H 0.782420 0.933463 0.014503 0.024 Uiso 1 1 calc R U . . .
C15 C 0.6187(2) 0.86219(14) 0.17125(15) 0.0192(3) Uani 1 1 d . . . . .
H15 H 0.674831 0.879167 0.213565 0.023 Uiso 1 1 calc R U . . .
C16 C 0.47243(19) 0.80571(13) 0.22667(14) 0.0154(3) Uani 1 1 d . . . . .
H16 H 0.429637 0.783174 0.307541 0.018 Uiso 1 1 calc R U . . .
C22 C -0.03741(18) 0.62757(12) 0.16584(13) 0.0130(3) Uani 1 1 d . . . . .
C23 C -0.17532(19) 0.58014(13) 0.17098(14) 0.0161(3) Uani 1 1 d . . . . .
H23 H -0.183479 0.567888 0.107554 0.019 Uiso 1 1 calc R U . . .
C24 C -0.30093(19) 0.55089(14) 0.26987(15) 0.0182(3) Uani 1 1 d . . . . .
H24 H -0.397398 0.520085 0.274565 0.022 Uiso 1 1 calc R U . . .
C25 C -0.28330(19) 0.56741(14) 0.36206(15) 0.0176(3) Uani 1 1 d . . . . .
H25 H -0.368116 0.548721 0.430451 0.021 Uiso 1 1 calc R U . . .
C26 C -0.14142(18) 0.61122(13) 0.35320(13) 0.0145(3) Uani 1 1 d . . . . .
H26 H -0.128401 0.619503 0.417589 0.017 Uiso 1 1 calc R U . . .
C32 C 0.03138(17) 0.85710(13) 0.31727(13) 0.0122(3) Uani 1 1 d . . . . .
C33 C -0.04217(18) 0.90535(13) 0.39441(14) 0.0145(3) Uani 1 1 d . . . . .
C34 C -0.03071(19) 0.84607(14) 0.51029(14) 0.0182(3) Uani 1 1 d . . . . .
H34 H -0.079985 0.874573 0.565686 0.022 Uiso 1 1 calc R U . . .
C35 C 0.0517(2) 0.74765(14) 0.54175(14) 0.0182(3) Uani 1 1 d . . . . .
H35 H 0.061757 0.708376 0.618738 0.022 Uiso 1 1 calc R U . . .
C36 C 0.12154(18) 0.70475(13) 0.45988(13) 0.0150(3) Uani 1 1 d . . . . .
H36 H 0.178526 0.636372 0.482995 0.018 Uiso 1 1 calc R U . . .
C41 C 0.02656(17) 0.90763(13) 0.19906(13) 0.0119(3) Uani 1 1 d . . . . .
C42 C -0.05567(18) 1.00799(13) 0.16145(14) 0.0141(3) Uani 1 1 d . . . . .
H42 H -0.062395 1.044016 0.083517 0.017 Uiso 1 1 calc R U . . .
C43 C -0.12891(19) 1.05648(13) 0.23802(14) 0.0168(3) Uani 1 1 d . . . . .
H43 H -0.184111 1.125144 0.210195 0.020 Uiso 1 1 calc R U . . .
C44 C -0.12339(19) 1.00790(14) 0.35187(14) 0.0176(3) Uani 1 1 d . . . . .
H44 H -0.173626 1.042894 0.401376 0.021 Uiso 1 1 calc R U . . .
O1 O 0.09975(13) 0.85728(9) 0.13308(9) 0.0127(2) Uani 1 1 d . . . . .
S1 S 0.25930(4) 0.53947(3) 0.33502(3) 0.01348(9) Uani 1 1 d . . . . .
N1 N 0.24696(15) 0.67843(11) 0.09115(11) 0.0122(3) Uani 1 1 d . . . . .
N11 N 0.38944(15) 0.78200(11) 0.16844(11) 0.0127(3) Uani 1 1 d . . . . .
N21 N -0.02068(15) 0.64262(10) 0.25598(11) 0.0119(2) Uani 1 1 d . . . . .
N31 N 0.11054(15) 0.75653(11) 0.35140(11) 0.0125(3) Uani 1 1 d . . . . .
Cl1 Cl 0.65833(5) 0.31656(3) 0.21619(4) 0.02419(10) Uani 1 1 d . . . . .
C1S C 0.1306(2) 0.29432(16) 0.14447(16) 0.0254(4) Uani 1 1 d . . . . .
H1S1 H 0.240731 0.322729 0.115670 0.038 Uiso 1 1 calc R U . . .
H1S2 H 0.112965 0.255820 0.099928 0.038 Uiso 1 1 calc R U . . .
H1S3 H 0.108803 0.240151 0.226672 0.038 Uiso 1 1 calc R U . . .
O1S O 0.02884(16) 0.38669(11) 0.13173(13) 0.0304(3) Uani 1 1 d . . . . .
H1S H -0.065596 0.362042 0.159089 0.046 Uiso 1 1 calc R U . . .
C2S C 0.4185(3) 0.02766(18) 0.34419(19) 0.0337(4) Uani 1 1 d . . . . .
H2S1 H 0.426168 0.021171 0.418643 0.051 Uiso 1 1 calc R U . . .
H2S2 H 0.519889 0.009040 0.302821 0.051 Uiso 1 1 calc R U . . .
H2S3 H 0.335391 -0.025533 0.358049 0.051 Uiso 1 1 calc R U . . .
O2S O 0.38097(17) 0.14033(12) 0.27667(13) 0.0337(3) Uani 1 1 d . . . . .
H2S H 0.451868 0.185971 0.265180 0.051 Uiso 1 1 calc R U . . .
C3S C 0.5952(2) 0.76336(16) 0.49864(16) 0.0245(4) Uani 1 1 d . . . . .
H3S1 H 0.594830 0.822793 0.524753 0.037 Uiso 1 1 calc R U . . .
H3S2 H 0.649616 0.793197 0.415668 0.037 Uiso 1 1 calc R U . . .
H3S3 H 0.650421 0.696995 0.542333 0.037 Uiso 1 1 calc R U . . .
O3S O 0.43912(19) 0.73059(16) 0.51748(13) 0.0447(4) Uani 1 1 d . . . . .
H3S H 0.385432 0.723158 0.583492 0.067 Uiso 1 1 calc R U . . .

loop_
_atom_site_aniso_label
_atom_site_aniso_U_11
_atom_site_aniso_U_22
_atom_site_aniso_U_33
_atom_site_aniso_U_23
_atom_site_aniso_U_13
_atom_site_aniso_U_12
Co1 0.00840(12) 0.01123(12) 0.00888(13) -0.00437(10) -0.00143(9) -0.00018(9)
C1 0.0169(7) 0.0140(7) 0.0176(8) -0.0080(6) -0.0054(6) 0.0029(6)
C2 0.0148(7) 0.0160(7) 0.0180(8) -0.0105(6) -0.0041(6) 0.0049(6)
C3 0.0128(7) 0.0170(7) 0.0112(7) -0.0056(6) -0.0008(6) -0.0022(6)
C4 0.0130(7) 0.0185(7) 0.0135(7) -0.0074(6) -0.0044(6) -0.0009(6)
C12 0.0129(7) 0.0133(7) 0.0128(7) -0.0057(6) -0.0026(6) 0.0011(5)
C13 0.0145(8) 0.0182(8) 0.0152(8) -0.0064(6) 0.0002(6) -0.0014(6)
C14 0.0125(7) 0.0218(8) 0.0237(9) -0.0089(7) -0.0002(6) -0.0053(6)
C15 0.0159(8) 0.0213(8) 0.0224(8) -0.0105(7) -0.0052(7) -0.0025(6)
C16 0.0143(7) 0.0178(7) 0.0153(8) -0.0079(6) -0.0045(6) 0.0000(6)
C22 0.0133(7) 0.0112(7) 0.0133(7) -0.0043(6) -0.0037(6) 0.0018(5)
C23 0.0151(8) 0.0163(7) 0.0187(8) -0.0081(6) -0.0069(6) 0.0013(6)
C24 0.0118(7) 0.0170(8) 0.0242(9) -0.0072(7) -0.0051(6) -0.0010(6)
C25 0.0136(8) 0.0177(8) 0.0173(8) -0.0059(6) -0.0009(6) -0.0003(6)
C26 0.0131(7) 0.0150(7) 0.0125(7) -0.0044(6) -0.0019(6) 0.0004(6)
C32 0.0099(7) 0.0135(7) 0.0128(7) -0.0056(6) -0.0015(6) -0.0023(5)
C33 0.0128(7) 0.0168(7) 0.0150(7) -0.0086(6) -0.0020(6) -0.0008(6)
C34 0.0186(8) 0.0234(8) 0.0151(8) -0.0118(7) -0.0020(6) -0.0002(6)
C35 0.0202(8) 0.0224(8) 0.0121(7) -0.0072(6) -0.0047(6) -0.0003(6)
C36 0.0152(7) 0.0171(7) 0.0119(7) -0.0051(6) -0.0044(6) 0.0001(6)
C41 0.0090(7) 0.0138(7) 0.0125(7) -0.0056(6) -0.0015(5) -0.0030(5)
C42 0.0129(7) 0.0133(7) 0.0141(7) -0.0041(6) -0.0034(6) -0.0006(6)
C43 0.0147(7) 0.0146(7) 0.0202(8) -0.0074(6) -0.0039(6) 0.0010(6)
C44 0.0172(8) 0.0183(8) 0.0197(8) -0.0120(7) -0.0025(6) 0.0019(6)
O1 0.0138(5) 0.0137(5) 0.0106(5) -0.0058(4) -0.0026(4) 0.0015(4)
S1 0.01395(18) 0.01375(17) 0.01204(17) -0.00492(14) -0.00422(13) 0.00232(13)
N1 0.0117(6) 0.0125(6) 0.0117(6) -0.0048(5) -0.0029(5) 0.0009(5)
N11 0.0118(6) 0.0125(6) 0.0125(6) -0.0051(5) -0.0017(5) -0.0004(5)
N21 0.0109(6) 0.0113(6) 0.0124(6) -0.0042(5) -0.0033(5) 0.0012(5)
N31 0.0104(6) 0.0131(6) 0.0127(6) -0.0047(5) -0.0024(5) -0.0009(5)
Cl1 0.0236(2) 0.0237(2) 0.0264(2) -0.01610(17) 0.00023(16) 0.00025(15)
C1S 0.0261(9) 0.0263(9) 0.0266(9) -0.0132(8) -0.0095(7) 0.0041(7)
O1S 0.0246(7) 0.0287(7) 0.0468(9) -0.0212(6) -0.0166(6) 0.0068(5)
C2S 0.0324(11) 0.0330(10) 0.0362(11) -0.0186(9) -0.0054(9) 0.0049(8)
O2S 0.0309(7) 0.0357(8) 0.0334(8) -0.0114(6) -0.0127(6) 0.0005(6)
C3S 0.0253(9) 0.0269(9) 0.0205(9) -0.0102(7) -0.0052(7) 0.0015(7)
O3S 0.0331(8) 0.0734(12) 0.0266(8) -0.0179(8) -0.0058(6) -0.0200(8)

loop_
_atom_type_symbol
_atom_type_description
_atom_type_scat_dispersion_real
_atom_type_scat_dispersion_imag
_atom_type_scat_source
C C 0.0181 0.0091 'International Tables Vol C Tables 4.2.6.8 and 6.1.1.4'
H H 0.0000 0.0000 'International Tables Vol C Tables 4.2.6.8 and 6.1.1.4'
N N 0.0311 0.0180 'International Tables Vol C Tables 4.2.6.8 and 6.1.1.4'
O O 0.0492 0.0322 'International Tables Vol C Tables 4.2.6.8 and 6.1.1.4'
S S 0.3331 0.5567 'International Tables Vol C Tables 4.2.6.8 and 6.1.1.4'
Cl Cl 0.3639 0.7018 'International Tables Vol C Tables 4.2.6.8 and 6.1.1.4'
Co Co -2.3653 3.6143 'International Tables Vol C Tables 4.2.6.8 and 6.1.1.4'

loop_
_geom_angle_atom_site_label_1
_geom_angle_atom_site_label_2
_geom_angle_atom_site_label_3
_geom_angle
_geom_angle_site_symmetry_1
_geom_angle_site_symmetry_3
_geom_angle_publ_flag
N21 Co1 N31 94.44(5) . . ?
N21 Co1 N11 169.43(6) . . ?
N31 Co1 N11 95.24(5) . . ?
N21 Co1 N1 85.98(5) . . ?
N31 Co1 N1 174.78(5) . . ?
N11 Co1 N1 84.00(5) . . ?
N21 Co1 O1 87.24(5) . . ?
N31 Co1 O1 85.29(5) . . ?
N11 Co1 O1 89.33(5) . . ?
N1 Co1 O1 89.53(5) . . ?
N21 Co1 S1 89.47(4) . . ?
N31 Co1 S1 94.98(4) . . ?
N11 Co1 S1 93.91(4) . . ?
N1 Co1 S1 90.22(4) . . ?
O1 Co1 S1 176.70(3) . . ?
C2 C1 S1 107.46(10) . . ?
C2 C1 H1A 110.2 . . ?
S1 C1 H1A 110.2 . . ?
C2 C1 H1B 110.2 . . ?
S1 C1 H1B 110.2 . . ?
H1A C1 H1B 108.5 . . ?
N1 C2 C1 109.96(12) . . ?
N1 C2 H2A 109.7 . . ?
C1 C2 H2A 109.7 . . ?
N1 C2 H2B 109.7 . . ?
C1 C2 H2B 109.7 . . ?
H2A C2 H2B 108.2 . . ?
N1 C3 C12 107.75(12) . . ?
N1 C3 H3A 110.2 . . ?
C12 C3 H3A 110.2 . . ?
N1 C3 H3B 110.2 . . ?
C12 C3 H3B 110.2 . . ?
H3A C3 H3B 108.5 . . ?
N1 C4 C22 110.32(12) . . ?
N1 C4 H4A 109.6 . . ?
C22 C4 H4A 109.6 . . ?
N1 C4 H4B 109.6 . . ?
C22 C4 H4B 109.6 . . ?
H4A C4 H4B 108.1 . . ?
N11 C12 C13 121.91(14) . . ?
N11 C12 C3 114.46(13) . . ?
C13 C12 C3 123.62(14) . . ?
C12 C13 C14 118.77(15) . . ?
C12 C13 H13 120.6 . . ?
C14 C13 H13 120.6 . . ?
C15 C14 C13 119.07(15) . . ?
C15 C14 H14 120.5 . . ?
C13 C14 H14 120.5 . . ?
C14 C15 C16 119.59(15) . . ?
C14 C15 H15 120.2 . . ?
C16 C15 H15 120.2 . . ?
N11 C16 C15 121.41(15) . . ?
N11 C16 H16 119.3 . . ?
C15 C16 H16 119.3 . . ?
N21 C22 C23 121.72(14) . . ?
N21 C22 C4 115.49(13) . . ?
C23 C22 C4 122.78(14) . . ?
C24 C23 C22 119.11(15) . . ?
C24 C23 H23 120.4 . . ?
C22 C23 H23 120.4 . . ?
C23 C24 C25 118.83(15) . . ?
C23 C24 H24 120.6 . . ?
C25 C24 H24 120.6 . . ?
C26 C25 C24 119.29(15) . . ?
C26 C25 H25 120.4 . . ?
C24 C25 H25 120.4 . . ?
N21 C26 C25 121.96(15) . . ?
N21 C26 H26 119.0 . . ?
C25 C26 H26 119.0 . . ?
N31 C32 C33 122.28(14) . . ?
N31 C32 C41 115.14(13) . . ?
C33 C32 C41 122.57(14) . . ?
C32 C33 C44 118.18(14) . . ?
C32 C33 C34 117.19(14) . . ?
C44 C33 C34 124.62(15) . . ?
C35 C34 C33 119.60(15) . . ?
C35 C34 H34 120.2 . . ?
C33 C34 H34 120.2 . . ?
C34 C35 C36 119.85(15) . . ?
C34 C35 H35 120.1 . . ?
C36 C35 H35 120.1 . . ?
N31 C36 C35 122.25(15) . . ?
N31 C36 H36 118.9 . . ?
C35 C36 H36 118.9 . . ?
O1 C41 C42 124.42(14) . . ?
O1 C41 C32 118.43(13) . . ?
C42 C41 C32 117.15(14) . . ?
C41 C42 C43 120.45(15) . . ?
C41 C42 H42 119.8 . . ?
C43 C42 H42 119.8 . . ?
C44 C43 C42 122.30(15) . . ?
C44 C43 H43 118.9 . . ?
C42 C43 H43 118.9 . . ?
C43 C44 C33 119.35(15) . . ?
C43 C44 H44 120.3 . . ?
C33 C44 H44 120.3 . . ?
C41 O1 Co1 110.08(9) . . ?
C1 S1 Co1 95.51(5) . . ?
C3 N1 C4 112.15(12) . . ?
C3 N1 C2 108.51(12) . . ?
C4 N1 C2 111.06(11) . . ?
C3 N1 Co1 105.03(9) . . ?
C4 N1 Co1 107.48(9) . . ?
C2 N1 Co1 112.51(10) . . ?
C16 N11 C12 119.21(13) . . ?
C16 N11 Co1 128.21(11) . . ?
C12 N11 Co1 112.58(10) . . ?
C26 N21 C22 119.02(13) . . ?
C26 N21 Co1 127.37(11) . . ?
C22 N21 Co1 113.61(10) . . ?
C36 N31 C32 118.79(13) . . ?
C36 N31 Co1 130.53(11) . . ?
C32 N31 Co1 110.60(10) . . ?
O1S C1S H1S1 109.5 . . ?
O1S C1S H1S2 109.5 . . ?
H1S1 C1S H1S2 109.5 . . ?
O1S C1S H1S3 109.5 . . ?
H1S1 C1S H1S3 109.5 . . ?
H1S2 C1S H1S3 109.5 . . ?
C1S O1S H1S 109.5 . . ?
O2S C2S H2S1 109.5 . . ?
O2S C2S H2S2 109.5 . . ?
H2S1 C2S H2S2 109.5 . . ?
O2S C2S H2S3 109.5 . . ?
H2S1 C2S H2S3 109.5 . . ?
H2S2 C2S H2S3 109.5 . . ?
C2S O2S H2S 109.5 . . ?
O3S C3S H3S1 109.5 . . ?
O3S C3S H3S2 109.5 . . ?
H3S1 C3S H3S2 109.5 . . ?
O3S C3S H3S3 109.5 . . ?
H3S1 C3S H3S3 109.5 . . ?
H3S2 C3S H3S3 109.5 . . ?
C3S O3S H3S 109.5 . . ?

loop_
_geom_bond_atom_site_label_1
_geom_bond_atom_site_label_2
_geom_bond_distance
_geom_bond_site_symmetry_2
_geom_bond_publ_flag
Co1 N21 1.9231(13) . ?
Co1 N31 1.9317(13) . ?
Co1 N11 1.9333(13) . ?
Co1 N1 1.9523(13) . ?
Co1 O1 1.9638(11) . ?
Co1 S1 2.2324(4) . ?
C1 C2 1.511(2) . ?
C1 S1 1.8213(16) . ?
C1 H1A 0.9900 . ?
C1 H1B 0.9900 . ?
C2 N1 1.5102(19) . ?
C2 H2A 0.9900 . ?
C2 H2B 0.9900 . ?
C3 N1 1.4946(19) . ?
C3 C12 1.503(2) . ?
C3 H3A 0.9900 . ?
C3 H3B 0.9900 . ?
C4 N1 1.4969(19) . ?
C4 C22 1.498(2) . ?
C4 H4A 0.9900 . ?
C4 H4B 0.9900 . ?
C12 N11 1.352(2) . ?
C12 C13 1.384(2) . ?
C13 C14 1.389(2) . ?
C13 H13 0.9500 . ?
C14 C15 1.383(2) . ?
C14 H14 0.9500 . ?
C15 C16 1.384(2) . ?
C15 H15 0.9500 . ?
C16 N11 1.346(2) . ?
C16 H16 0.9500 . ?
C22 N21 1.349(2) . ?
C22 C23 1.388(2) . ?
C23 C24 1.386(2) . ?
C23 H23 0.9500 . ?
C24 C25 1.390(2) . ?
C24 H24 0.9500 . ?
C25 C26 1.378(2) . ?
C25 H25 0.9500 . ?
C26 N21 1.347(2) . ?
C26 H26 0.9500 . ?
C32 N31 1.376(2) . ?
C32 C33 1.411(2) . ?
C32 C41 1.427(2) . ?
C33 C44 1.415(2) . ?
C33 C34 1.419(2) . ?
C34 C35 1.368(2) . ?
C34 H34 0.9500 . ?
C35 C36 1.406(2) . ?
C35 H35 0.9500 . ?
C36 N31 1.328(2) . ?
C36 H36 0.9500 . ?
C41 O1 1.3152(18) . ?
C41 C42 1.392(2) . ?
C42 C43 1.407(2) . ?
C42 H42 0.9500 . ?
C43 C44 1.377(2) . ?
C43 H43 0.9500 . ?
C44 H44 0.9500 . ?
C1S O1S 1.409(2) . ?
C1S H1S1 0.9800 . ?
C1S H1S2 0.9800 . ?
C1S H1S3 0.9800 . ?
O1S H1S 0.8400 . ?
C2S O2S 1.410(2) . ?
C2S H2S1 0.9800 . ?
C2S H2S2 0.9800 . ?
C2S H2S3 0.9800 . ?
O2S H2S 0.8400 . ?
C3S O3S 1.401(2) . ?
C3S H3S1 0.9800 . ?
C3S H3S2 0.9800 . ?
C3S H3S3 0.9800 . ?
O3S H3S 0.8400 . ?

loop_
_geom_hbond_atom_site_label_D
_geom_hbond_atom_site_label_H
_geom_hbond_atom_site_label_A
_geom_hbond_distance_DH
_geom_hbond_distance_HA
_geom_hbond_distance_DA
_geom_hbond_angle_DHA
_geom_hbond_site_symmetry_A
_geom_hbond_publ_flag
O1S H1S Cl1 0.84 2.38 3.2185(14) 172.0 1_455 yes
O2S H2S Cl1 0.84 2.36 3.2008(15) 175.1 . yes
O3S H3S Cl1 0.84 2.41 3.1894(16) 155.7 2_666 yes

loop_
_geom_torsion_atom_site_label_1
_geom_torsion_atom_site_label_2
_geom_torsion_atom_site_label_3
_geom_torsion_atom_site_label_4
_geom_torsion
_geom_torsion_site_symmetry_1
_geom_torsion_site_symmetry_2
_geom_torsion_site_symmetry_3
_geom_torsion_site_symmetry_4
_geom_torsion_publ_flag
S1 C1 C2 N1 -55.07(14) . . . . ?
N1 C3 C12 N11 -26.91(17) . . . . ?
N1 C3 C12 C13 154.21(14) . . . . ?
N11 C12 C13 C14 0.1(2) . . . . ?
C3 C12 C13 C14 178.85(15) . . . . ?
C12 C13 C14 C15 1.2(2) . . . . ?
C13 C14 C15 C16 -0.8(3) . . . . ?
C14 C15 C16 N11 -0.9(3) . . . . ?
N1 C4 C22 N21 19.65(18) . . . . ?
N1 C4 C22 C23 -161.64(14) . . . . ?
N21 C22 C23 C24 2.1(2) . . . . ?
C4 C22 C23 C24 -176.52(15) . . . . ?
C22 C23 C24 C25 -1.6(2) . . . . ?
C23 C24 C25 C26 -0.6(2) . . . . ?
C24 C25 C26 N21 2.5(2) . . . . ?
N31 C32 C33 C44 -178.80(14) . . . . ?
C41 C32 C33 C44 -0.1(2) . . . . ?
N31 C32 C33 C34 0.4(2) . . . . ?
C41 C32 C33 C34 179.16(14) . . . . ?
C32 C33 C34 C35 1.1(2) . . . . ?
C44 C33 C34 C35 -179.70(15) . . . . ?
C33 C34 C35 C36 -1.3(2) . . . . ?
C34 C35 C36 N31 -0.1(2) . . . . ?
N31 C32 C41 O1 -1.8(2) . . . . ?
C33 C32 C41 O1 179.37(13) . . . . ?
N31 C32 C41 C42 178.44(13) . . . . ?
C33 C32 C41 C42 -0.4(2) . . . . ?
O1 C41 C42 C43 -179.24(14) . . . . ?
C32 C41 C42 C43 0.5(2) . . . . ?
C41 C42 C43 C44 -0.2(2) . . . . ?
C42 C43 C44 C33 -0.3(2) . . . . ?
C32 C33 C44 C43 0.4(2) . . . . ?
C34 C33 C44 C43 -178.76(15) . . . . ?
C42 C41 O1 Co1 -174.31(12) . . . . ?
C32 C41 O1 Co1 5.97(16) . . . . ?
C2 C1 S1 Co1 40.64(11) . . . . ?
C12 C3 N1 C4 157.39(12) . . . . ?
C12 C3 N1 C2 -79.55(14) . . . . ?
C12 C3 N1 Co1 40.97(13) . . . . ?
C22 C4 N1 C3 -142.88(13) . . . . ?
C22 C4 N1 C2 95.51(14) . . . . ?
C22 C4 N1 Co1 -27.94(14) . . . . ?
C1 C2 N1 C3 156.54(12) . . . . ?
C1 C2 N1 C4 -79.74(15) . . . . ?
C1 C2 N1 Co1 40.78(14) . . . . ?
C15 C16 N11 C12 2.2(2) . . . . ?
C15 C16 N11 Co1 -176.94(12) . . . . ?
C13 C12 N11 C16 -1.8(2) . . . . ?
C3 C12 N11 C16 179.32(13) . . . . ?
C13 C12 N11 Co1 177.51(12) . . . . ?
C3 C12 N11 Co1 -1.40(16) . . . . ?
C25 C26 N21 C22 -2.0(2) . . . . ?
C25 C26 N21 Co1 177.16(12) . . . . ?
C23 C22 N21 C26 -0.3(2) . . . . ?
C4 C22 N21 C26 178.41(13) . . . . ?
C23 C22 N21 Co1 -179.62(12) . . . . ?
C4 C22 N21 Co1 -0.89(16) . . . . ?
C35 C36 N31 C32 1.6(2) . . . . ?
C35 C36 N31 Co1 -174.89(12) . . . . ?
C33 C32 N31 C36 -1.8(2) . . . . ?
C41 C32 N31 C36 179.38(13) . . . . ?
C33 C32 N31 Co1 175.37(11) . . . . ?
C41 C32 N31 Co1 -3.45(16) . . . . ?
